data_9014489
loop_
_publ_author_name
'Tahara, T.'
'Nakai, I.'
'Miyawaki, R.'
'Matsubara, S.'

_publ_section_title
;
 Crystal chemistry of RE(CO3)OH
;
_journal_name_full 'Zeitschrift fur Kristallographie'
_journal_page_first 326
_journal_page_last 334
_journal_volume 222
_journal_year 2007
_chemical_compound_source Synthetic
_chemical_formula_sum 'C H Gd O4'
_space_group_IT_number 19
_symmetry_space_group_name_Hall 'P 2ac 2ab'
_symmetry_space_group_name_H-M 'P 21 21 21'
_cell_angle_alpha 90
_cell_angle_beta 90
_cell_angle_gamma 90
_cell_formula_units_Z 4
_cell_length_a 7.0755
_cell_length_b 4.8739
_cell_length_c 8.4471
_cell_volume 291.301
_database_code_amcsd 0019382
_exptl_crystal_density_diffrn 5.342
_cod_original_formula_sum 'Gd C (O4 H)'
_cod_database_code 9014489
_amcsd_formula_title Gd(CO3)OH

loop_
_space_group_symop_operation_xyz
x,y,z
-x,1/2+y,1/2-z
1/2+x,1/2-y,-z
1/2-x,-y,1/2+z

loop_
_atom_site_label
_atom_site_fract_x
_atom_site_fract_y
_atom_site_fract_z
_atom_site_U_iso_or_equiv
_atom_site_type_symbol
_atom_site_attached_hydrogens
Gd 0.13966 0.24592 0.08493 0.00829 Gd 0
C 0.19940 0.24550 0.42420 0.00930 C 0
O-H1 0.95860 0.25090 0.85880 0.01280 O 1
O2 0.20250 0.74530 0.05030 0.01340 O 0
O3 0.84600 0.51600 0.13770 0.00990 O 0
O4 0.84790 0.96890 0.14620 0.01250 O 0

loop_
_cod_changelog_entry_id
_cod_changelog_entry_author
_cod_changelog_entry_date
_cod_changelog_entry_text
1
;cod-tools version 3.8.0
Id: cif_guess_AMCSD_atom_types 9574 2023-05-10 09:00:05Z saulius
;
2023-05-10T18:55:12+03:00
;Derived atom types and hydrogen counts
from atom names that follow the AMCSD naming convention
(Wat == water, O-H == hydroxyl).
;

loop_
_cod_related_entry_id
_cod_related_entry_database
_cod_related_entry_code
1 AMCSD 0019382
